data_1536235
loop_
_publ_author_name
'Dahm, M.'
'Adam, A.'

_publ_section_title
;
 Ab-initio-Berechnung des Tetracarbonatoscandat-Ions Na5 (Sc (C O3)4) *
 2(H2 O). Einkristallstrukturbestimmung, Schwingungsspektren und
 thermischer Abbau
;
_journal_name_full 'Zeitschrift fuer Anorganische und Allgemeine Chemie'
_journal_page_first 2023
_journal_page_last 2031
_journal_volume 627
_journal_year 2001
_chemical_formula_sum 'C4 H4 Na5 O14 Sc'
_chemical_name_systematic 'Na5 (Sc (C O3)4) (H2 O)2'
_space_group_IT_number 114
_symmetry_space_group_name_Hall 'P -4 2n'
_symmetry_space_group_name_H-M 'P -4 21 c'
_cell_angle_alpha 90
_cell_angle_beta 90
_cell_angle_gamma 90
_cell_formula_units_Z 2
_cell_length_a 7.4637
_cell_length_b 7.4637
_cell_length_c 11.57
_cell_volume 644.528
_citation_journal_id_ASTM ZAACAB
_cod_data_source_file Dahm_ZAACAB_2001_303.cif
_cod_data_source_block C4H4Na5O14Sc1
_cod_original_cell_volume 644.5278
_cod_original_formula_sum 'C4 H4 Na5 O14 Sc1'
_cod_database_code 1536235

loop_
_symmetry_equiv_pos_as_xyz
x,y,z
y,-x,-z
-x,-y,z
-y,x,-z
x+1/2,-y+1/2,-z+1/2
-y+1/2,-x+1/2,z+1/2
-x+1/2,y+1/2,-z+1/2
y+1/2,x+1/2,z+1/2

loop_
_atom_site_label
_atom_site_type_symbol
_atom_site_fract_x
_atom_site_fract_y
_atom_site_fract_z
_atom_site_occupancy
_atom_site_U_iso_or_equiv
H1 H+1 0.046 0.429 0.118 1 0.0
Sc1 Sc+3 0 0 0 1 0.0
C1 C+4 0.2211 0.3208 0.4226 1 0.0
O3 O-2 0.0941 0.2309 0.3825 1 0.0
Na1 Na+1 0.5 0.5 0 1 0.0
O4 O-2 0 0.5 0.167 1 0.0
Na2 Na+1 0.31873 0.18045 0.20827 1 0.0
O1 O-2 0.1627 0.2447 0.03176 1 0.0
O2 O-2 0.3322 0.4059 0.35529 1 0.0
